data_7121646
loop_
_publ_author_name
'Reinholdt, Anders'
'Hill, Anthony F.'
'Bendix, Jesper'

_publ_section_title
;
 Synthons for carbide complex chemistry.
;
_journal_issue 45
_journal_name_full 'Chemical communications (Cambridge, England)'
_journal_page_first 5708
_journal_page_last 5711
_journal_paper_doi 10.1039/c8cc03596b
_journal_volume 54
_journal_year 2018
_chemical_formula_moiety 'C28 H43 Cl N2 P Pt, Cl, 5(H2 O)'
_chemical_formula_sum 'C28 H53 Cl2 N2 O5 P Pt'
_chemical_formula_weight 794.68
_space_group_crystal_system triclinic
_space_group_IT_number 2
_space_group_name_Hall '-P 1'
_space_group_name_H-M_alt 'P -1'
_symmetry_space_group_name_Hall '-P 1'
_symmetry_space_group_name_H-M 'P -1'
_atom_sites_solution_hydrogens mixed
_audit_creation_date 2018-01-06
_audit_creation_method
;
Olex2 1.2
(compiled 2015.09.30 svn.r3233 for OlexSys, GUI svn.r5103)
;
_audit_update_record
;
2018-02-15 deposited with the CCDC.
2018-05-11 downloaded from the CCDC.
;
_cell_angle_alpha 110.1374(13)
_cell_angle_beta 105.0071(14)
_cell_angle_gamma 92.6871(14)
_cell_formula_units_Z 2
_cell_length_a 9.4929(4)
_cell_length_b 13.9948(5)
_cell_length_c 14.1277(6)
_cell_measurement_reflns_used 9869
_cell_measurement_temperature 120(2)
_cell_measurement_theta_max 30.564
_cell_measurement_theta_min 2.677
_cell_volume 1682.79(12)
_computing_molecular_graphics 'Olex2 (Dolomanov et al., 2009)'
_computing_publication_material 'Olex2 (Dolomanov et al., 2009)'
_computing_structure_refinement 'ShelXL (Sheldrick, 2015)'
_computing_structure_solution 'olex2.solve (Bourhis et al., 2015)'
_diffrn_ambient_temperature 120(2)
_diffrn_measured_fraction_theta_full 0.998
_diffrn_measured_fraction_theta_max 0.999
_diffrn_measurement_device_type 'Bruker APEX-II CCD'
_diffrn_measurement_method '\f and \w scans'
_diffrn_radiation_type MoK\a
_diffrn_radiation_wavelength 0.71073
_diffrn_reflns_av_R_equivalents 0.0323
_diffrn_reflns_av_unetI/netI 0.0175
_diffrn_reflns_Laue_measured_fraction_full 0.998
_diffrn_reflns_Laue_measured_fraction_max 0.999
_diffrn_reflns_limit_h_max 13
_diffrn_reflns_limit_h_min -13
_diffrn_reflns_limit_k_max 19
_diffrn_reflns_limit_k_min -19
_diffrn_reflns_limit_l_max 20
_diffrn_reflns_limit_l_min -20
_diffrn_reflns_number 96390
_diffrn_reflns_point_group_measured_fraction_full 0.998
_diffrn_reflns_point_group_measured_fraction_max 0.999
_diffrn_reflns_theta_full 26.000
_diffrn_reflns_theta_max 30.508
_diffrn_reflns_theta_min 2.247
_diffrn_standards_number 0
_exptl_absorpt_coefficient_mu 4.412
_exptl_absorpt_correction_T_max 0.7461
_exptl_absorpt_correction_T_min 0.6357
_exptl_absorpt_correction_type multi-scan
_exptl_absorpt_process_details
;
SADABS-2016/2 (Bruker,2016/2) was used for absorption correction.
wR2(int) was 0.0781 before and 0.0492 after correction.
The Ratio of minimum to maximum transmission is 0.8520.
The \l/2 correction factor is Not present.
;
_exptl_crystal_colour 'clear colourless'
_exptl_crystal_colour_lustre clear
_exptl_crystal_colour_primary colourless
_exptl_crystal_density_diffrn 1.568
_exptl_crystal_description needle
_exptl_crystal_F_000 804
_exptl_crystal_size_max 0.278
_exptl_crystal_size_mid 0.197
_exptl_crystal_size_min 0.152
_refine_diff_density_max 0.833
_refine_diff_density_min -1.164
_refine_diff_density_rms 0.086
_refine_ls_extinction_method none
_refine_ls_goodness_of_fit_ref 1.073
_refine_ls_hydrogen_treatment constr
_refine_ls_matrix_type full
_refine_ls_number_parameters 367
_refine_ls_number_reflns 10252
_refine_ls_number_restraints 1
_refine_ls_restrained_S_all 1.073
_refine_ls_R_factor_all 0.0193
_refine_ls_R_factor_gt 0.0164
_refine_ls_shift/su_max 0.003
_refine_ls_shift/su_mean 0.000
_refine_ls_structure_factor_coef Fsqd
_refine_ls_weighting_details 'w=1/[\s^2^(Fo^2^)+(0.0188P)^2^+0.9270P] where P=(Fo^2^+2Fc^2^)/3'
_refine_ls_weighting_scheme calc
_refine_ls_wR_factor_gt 0.0375
_refine_ls_wR_factor_ref 0.0383
_reflns_Friedel_coverage 0.000
_reflns_number_gt 9640
_reflns_number_total 10252
_reflns_threshold_expression 'I > 2\s(I)'
_cod_data_source_file c8cc03596b2.cif
_cod_data_source_block mo_d8v2064_0m-1
_cod_depositor_comments 'Adding full bibliography for 7121645--7121655.cif.'
_cod_database_code 7121646
_shelxl_version_number 2013-3
_shelx_space_group_comment
;
The symmetry employed for this shelxl refinement is uniquely defined
by the following loop, which should always be used as a source of
symmetry information in preference to the above space-group names.
They are only intended as comments.
;
_shelx_estimated_absorpt_t_max 0.554
_shelx_estimated_absorpt_t_min 0.373
_olex2_refinement_description
;
1. Fixed Uiso
 At 1.2 times of:
  All C(H) groups, All C(H,H) groups
 At 1.5 times of:
  All O(H,H) groups
2. Restrained distances
 Cl2-H4d
 2.34 with sigma of 0.01
3.a Free rotating group:
 O1(H1a,H1b), O2(H2c,H2d), O4(H4c,H4d), O5(H5c,H5d), O3(H3c,H3d)
3.b Ternary CH refined with riding coordinates:
 C13(H13), C1(H1), C7(H7)
3.c Secondary CH2 refined with riding coordinates:
 C14(H14a,H14b), C3(H3a,H3b), C8(H8a,H8b), C9(H9a,H9b), C16(H16a,H16b), C4(H4a,
 H4b), C17(H17a,H17b), C18(H18a,H18b), C12(H12a,H12b), C10(H10a,H10b), C2(H2a,
 H2b), C6(H6a,H6b), C15(H15a,H15b), C5(H5a,H5b), C11(H11a,H11b)
3.d Aromatic/amide H refined with riding coordinates:
 C23(H23), C21(H21), C28(H28), C22(H22), C26(H26), C25(H25), C19(H19),
 C20(H20), C27(H27), C24(H24)
;
_olex2_submission_special_instructions 'No special instructions were received'

loop_
_space_group_symop_operation_xyz
'x, y, z'
'-x, -y, -z'

loop_
_atom_site_label
_atom_site_type_symbol
_atom_site_fract_x
_atom_site_fract_y
_atom_site_fract_z
_atom_site_U_iso_or_equiv
_atom_site_adp_type
_atom_site_occupancy
_atom_site_site_symmetry_order
_atom_site_calc_flag
_atom_site_refinement_flags_posn
Pt1 Pt 0.29136(2) 0.34187(2) 0.85779(2) 0.01012(2) Uani 1 1 d .
P1 P 0.26841(4) 0.17240(3) 0.83710(3) 0.00975(7) Uani 1 1 d .
Cl1 Cl 0.33393(4) 0.51987(3) 0.88830(3) 0.01661(7) Uani 1 1 d .
Cl2 Cl 0.92994(5) 0.34298(4) 0.62000(4) 0.02857(10) Uani 1 1 d D
N1 N 0.39417(15) 0.32139(10) 0.74490(11) 0.0136(2) Uani 1 1 d .
N2 N 0.18475(14) 0.37938(10) 0.96989(10) 0.0130(2) Uani 1 1 d .
C23 C 0.54005(18) 0.31715(13) 0.76461(14) 0.0182(3) Uani 1 1 d .
H23 H 0.5950 0.3187 0.8318 0.022 Uiso 1 1 calc R
C14 C 0.37349(19) 0.19669(14) 1.05304(12) 0.0189(3) Uani 1 1 d .
H14A H 0.3825 0.2725 1.0751 0.023 Uiso 1 1 calc R
H14B H 0.2717 0.1700 1.0469 0.023 Uiso 1 1 calc R
C3 C -0.18734(18) 0.10707(14) 0.77619(14) 0.0193(3) Uani 1 1 d .
H3A H -0.1878 0.1610 0.8434 0.023 Uiso 1 1 calc R
H3B H -0.2714 0.1105 0.7194 0.023 Uiso 1 1 calc R
C8 C 0.19915(17) 0.08291(12) 0.61328(12) 0.0144(3) Uani 1 1 d .
H8A H 0.1092 0.0354 0.5993 0.017 Uiso 1 1 calc R
H8B H 0.1709 0.1513 0.6184 0.017 Uiso 1 1 calc R
C9 C 0.26921(19) 0.04243(13) 0.52356(12) 0.0175(3) Uani 1 1 d .
H9A H 0.1994 0.0393 0.4566 0.021 Uiso 1 1 calc R
H9B H 0.3595 0.0900 0.5382 0.021 Uiso 1 1 calc R
C21 C 0.5322(2) 0.30938(14) 0.59209(16) 0.0259(4) Uani 1 1 d .
H21 H 0.5795 0.3047 0.5394 0.031 Uiso 1 1 calc R
C16 C 0.6422(2) 0.20596(15) 1.14561(15) 0.0260(4) Uani 1 1 d .
H16A H 0.6595 0.2821 1.1726 0.031 Uiso 1 1 calc R
H16B H 0.7109 0.1834 1.1967 0.031 Uiso 1 1 calc R
C4 C -0.20489(18) 0.00108(15) 0.78441(14) 0.0216(3) Uani 1 1 d .
H4A H -0.2959 -0.0088 0.8039 0.026 Uiso 1 1 calc R
H4B H -0.2148 -0.0531 0.7149 0.026 Uiso 1 1 calc R
C17 C 0.67312(19) 0.16392(15) 1.03967(15) 0.0244(4) Uani 1 1 d .
H17A H 0.6684 0.0883 1.0171 0.029 Uiso 1 1 calc R
H17B H 0.7740 0.1935 1.0472 0.029 Uiso 1 1 calc R
C18 C 0.56192(17) 0.18971(13) 0.95517(13) 0.0176(3) Uani 1 1 d .
H18A H 0.5813 0.1576 0.8864 0.021 Uiso 1 1 calc R
H18B H 0.5742 0.2652 0.9737 0.021 Uiso 1 1 calc R
C28 C 0.26106(18) 0.42512(12) 1.07280(13) 0.0165(3) Uani 1 1 d .
H28 H 0.3654 0.4409 1.0922 0.020 Uiso 1 1 calc R
C12 C 0.34446(19) -0.01713(12) 0.70942(13) 0.0171(3) Uani 1 1 d .
H12A H 0.2525 -0.0612 0.6984 0.021 Uiso 1 1 calc R
H12B H 0.4159 -0.0135 0.7760 0.021 Uiso 1 1 calc R
C10 C 0.3082(2) -0.06450(13) 0.51285(13) 0.0199(3) Uani 1 1 d .
H10A H 0.3588 -0.0880 0.4576 0.024 Uiso 1 1 calc R
H10B H 0.2166 -0.1135 0.4907 0.024 Uiso 1 1 calc R
C22 C 0.6117(2) 0.31058(14) 0.68948(16) 0.0234(4) Uani 1 1 d .
H22 H 0.7144 0.3069 0.7046 0.028 Uiso 1 1 calc R
C2 C -0.04244(17) 0.12672(13) 0.75228(12) 0.0148(3) Uani 1 1 d .
H2A H -0.0325 0.1951 0.7465 0.018 Uiso 1 1 calc R
H2B H -0.0427 0.0739 0.6842 0.018 Uiso 1 1 calc R
C6 C 0.07365(18) 0.01443(13) 0.84616(14) 0.0181(3) Uani 1 1 d .
H6A H 0.0774 -0.0376 0.7788 0.022 Uiso 1 1 calc R
H6B H 0.1571 0.0112 0.9033 0.022 Uiso 1 1 calc R
C15 C 0.4835(2) 0.16875(14) 1.13616(13) 0.0215(3) Uani 1 1 d .
H15A H 0.4648 0.2005 1.2052 0.026 Uiso 1 1 calc R
H15B H 0.4692 0.0931 1.1166 0.026 Uiso 1 1 calc R
C13 C 0.40293(16) 0.15066(12) 0.94569(12) 0.0122(3) Uani 1 1 d .
H13 H 0.3950 0.0745 0.9272 0.015 Uiso 1 1 calc R
C5 C -0.07249(18) -0.00951(15) 0.86675(15) 0.0212(3) Uani 1 1 d .
H5A H -0.0828 -0.0806 0.8659 0.025 Uiso 1 1 calc R
H5B H -0.0711 0.0381 0.9377 0.025 Uiso 1 1 calc R
C1 C 0.08775(16) 0.12266(12) 0.84100(12) 0.0125(3) Uani 1 1 d .
H1 H 0.0738 0.1705 0.9081 0.015 Uiso 1 1 calc R
C26 C 0.0386(2) 0.42995(14) 1.12269(15) 0.0247(4) Uani 1 1 d .
H26 H -0.0113 0.4455 1.1752 0.030 Uiso 1 1 calc R
C25 C -0.0400(2) 0.38725(14) 1.01680(15) 0.0225(3) Uani 1 1 d .
H25 H -0.1447 0.3746 0.9956 0.027 Uiso 1 1 calc R
C19 C 0.3166(2) 0.32144(13) 0.65046(13) 0.0183(3) Uani 1 1 d .
H19 H 0.2143 0.3260 0.6372 0.022 Uiso 1 1 calc R
C20 C 0.3829(2) 0.31502(14) 0.57217(15) 0.0246(4) Uani 1 1 d .
H20 H 0.3265 0.3145 0.5057 0.030 Uiso 1 1 calc R
C27 C 0.1912(2) 0.44969(14) 1.15090(14) 0.0224(3) Uani 1 1 d .
H27 H 0.2472 0.4798 1.2231 0.027 Uiso 1 1 calc R
C7 C 0.31190(17) 0.09132(11) 0.71735(12) 0.0120(3) Uani 1 1 d .
H7 H 0.4056 0.1282 0.7187 0.014 Uiso 1 1 calc R
C24 C 0.03600(18) 0.36313(13) 0.94219(14) 0.0177(3) Uani 1 1 d .
H24 H -0.0181 0.3344 0.8695 0.021 Uiso 1 1 calc R
O1 O 0.13722(18) 0.54310(12) 0.66964(12) 0.0347(3) Uani 1 1 d .
H1A H 0.2025 0.5455 0.7248 0.052 Uiso 1 1 d G
H1B H 0.0760 0.4881 0.6461 0.052 Uiso 1 1 d G
O2 O 0.9917(2) 0.82229(13) 0.58477(14) 0.0441(4) Uani 1 1 d .
H2C H 1.0183 0.7844 0.5329 0.066 Uiso 1 1 d G
H2D H 0.9761 0.7874 0.6208 0.066 Uiso 1 1 d G
C11 C 0.4082(2) -0.06415(13) 0.61702(13) 0.0202(3) Uani 1 1 d .
H11A H 0.5060 -0.0244 0.6328 0.024 Uiso 1 1 calc R
H11B H 0.4225 -0.1357 0.6096 0.024 Uiso 1 1 calc R
O4 O 0.7026(2) 0.42615(17) 0.46407(16) 0.0513(5) Uani 1 1 d .
H4C H 0.7441 0.4409 0.4217 0.077 Uiso 1 1 d G
H4D H 0.7679 0.4099 0.5096 0.077 Uiso 1 1 d DG
O5 O 0.0623(3) 0.29452(16) 0.29510(19) 0.0602(5) Uani 1 1 d .
H5C H 0.0244 0.3466 0.3238 0.090 Uiso 1 1 d G
H5D H 0.1535 0.3127 0.3057 0.090 Uiso 1 1 d G
O3 O 0.3681(3) 0.40985(18) 0.37608(16) 0.0590(5) Uani 1 1 d .
H3C H 0.4570 0.4006 0.3801 0.089 Uiso 1 1 d G
H3D H 0.3657 0.4594 0.4310 0.089 Uiso 1 1 d G

loop_
_atom_site_aniso_label
_atom_site_aniso_U_11
_atom_site_aniso_U_22
_atom_site_aniso_U_33
_atom_site_aniso_U_23
_atom_site_aniso_U_13
_atom_site_aniso_U_12
Pt1 0.00933(3) 0.01061(3) 0.01137(3) 0.00397(2) 0.00464(2) 0.00214(2)
P1 0.00906(16) 0.01098(16) 0.00942(16) 0.00392(13) 0.00288(13) 0.00143(13)
Cl1 0.01781(17) 0.01176(15) 0.02240(18) 0.00612(14) 0.00960(14) 0.00273(13)
Cl2 0.0239(2) 0.0259(2) 0.0398(3) 0.01081(19) 0.01823(19) 0.00068(17)
N1 0.0156(6) 0.0116(6) 0.0170(6) 0.0060(5) 0.0092(5) 0.0029(5)
N2 0.0138(6) 0.0119(6) 0.0143(6) 0.0045(5) 0.0063(5) 0.0026(5)
C23 0.0165(7) 0.0183(7) 0.0243(8) 0.0098(6) 0.0106(6) 0.0033(6)
C14 0.0219(8) 0.0234(8) 0.0112(7) 0.0066(6) 0.0037(6) 0.0078(6)
C3 0.0115(7) 0.0298(9) 0.0207(8) 0.0146(7) 0.0044(6) 0.0030(6)
C8 0.0146(7) 0.0172(7) 0.0107(6) 0.0051(6) 0.0029(5) 0.0021(6)
C9 0.0210(8) 0.0193(8) 0.0114(7) 0.0043(6) 0.0056(6) 0.0014(6)
C21 0.0371(10) 0.0181(8) 0.0291(9) 0.0063(7) 0.0242(8) 0.0016(7)
C16 0.0247(9) 0.0241(9) 0.0216(9) 0.0113(7) -0.0083(7) -0.0053(7)
C4 0.0123(7) 0.0313(9) 0.0238(8) 0.0160(7) 0.0029(6) -0.0029(6)
C17 0.0130(7) 0.0301(9) 0.0300(9) 0.0172(8) -0.0014(7) 0.0005(7)
C18 0.0123(7) 0.0196(8) 0.0198(8) 0.0090(6) 0.0012(6) -0.0007(6)
C28 0.0184(7) 0.0138(7) 0.0167(7) 0.0041(6) 0.0062(6) 0.0027(6)
C12 0.0231(8) 0.0145(7) 0.0139(7) 0.0047(6) 0.0061(6) 0.0062(6)
C10 0.0251(8) 0.0178(8) 0.0140(7) 0.0014(6) 0.0073(6) 0.0021(6)
C22 0.0222(8) 0.0191(8) 0.0353(10) 0.0102(7) 0.0188(8) 0.0037(7)
C2 0.0112(7) 0.0209(7) 0.0137(7) 0.0089(6) 0.0027(5) 0.0004(6)
C6 0.0141(7) 0.0178(7) 0.0261(8) 0.0131(7) 0.0053(6) 0.0014(6)
C15 0.0257(9) 0.0228(8) 0.0138(7) 0.0082(6) 0.0004(6) 0.0030(7)
C13 0.0108(6) 0.0125(6) 0.0122(7) 0.0047(5) 0.0017(5) 0.0013(5)
C5 0.0137(7) 0.0290(9) 0.0267(9) 0.0189(7) 0.0047(6) -0.0015(6)
C1 0.0100(6) 0.0149(7) 0.0139(7) 0.0069(6) 0.0036(5) 0.0011(5)
C26 0.0326(10) 0.0243(9) 0.0265(9) 0.0109(7) 0.0209(8) 0.0092(7)
C25 0.0181(8) 0.0214(8) 0.0312(9) 0.0076(7) 0.0149(7) 0.0049(6)
C19 0.0225(8) 0.0168(7) 0.0172(8) 0.0071(6) 0.0076(6) 0.0029(6)
C20 0.0354(10) 0.0228(8) 0.0199(8) 0.0093(7) 0.0136(7) 0.0015(7)
C27 0.0321(9) 0.0206(8) 0.0156(8) 0.0052(6) 0.0105(7) 0.0064(7)
C7 0.0131(7) 0.0121(6) 0.0110(6) 0.0040(5) 0.0043(5) 0.0019(5)
C24 0.0138(7) 0.0169(7) 0.0213(8) 0.0044(6) 0.0066(6) 0.0035(6)
O1 0.0397(9) 0.0315(8) 0.0316(8) 0.0137(6) 0.0075(6) -0.0060(6)
O2 0.0547(11) 0.0360(9) 0.0415(10) 0.0113(7) 0.0186(8) 0.0047(8)
C11 0.0247(8) 0.0172(7) 0.0169(8) 0.0025(6) 0.0076(6) 0.0080(6)
O4 0.0478(11) 0.0739(13) 0.0556(12) 0.0442(11) 0.0253(9) 0.0129(10)
O5 0.0734(15) 0.0531(12) 0.0699(14) 0.0306(11) 0.0357(12) 0.0140(11)
O3 0.0693(14) 0.0672(14) 0.0404(10) 0.0264(10) 0.0077(10) 0.0058(11)

loop_
_atom_type_symbol
_atom_type_description
_atom_type_scat_dispersion_real
_atom_type_scat_dispersion_imag
_atom_type_scat_source
C C 0.0033 0.0016 'International Tables Vol C Tables 4.2.6.8 and 6.1.1.4'
H H 0.0000 0.0000 'International Tables Vol C Tables 4.2.6.8 and 6.1.1.4'
Cl Cl 0.1484 0.1585 'International Tables Vol C Tables 4.2.6.8 and 6.1.1.4'
N N 0.0061 0.0033 'International Tables Vol C Tables 4.2.6.8 and 6.1.1.4'
O O 0.0106 0.0060 'International Tables Vol C Tables 4.2.6.8 and 6.1.1.4'
P P 0.1023 0.0942 'International Tables Vol C Tables 4.2.6.8 and 6.1.1.4'
Pt Pt -1.7033 8.3905 'International Tables Vol C Tables 4.2.6.8 and 6.1.1.4'

loop_
_geom_angle_atom_site_label_1
_geom_angle_atom_site_label_2
_geom_angle_atom_site_label_3
_geom_angle
P1 Pt1 Cl1 175.540(13)
N1 Pt1 P1 93.83(4)
N1 Pt1 Cl1 85.79(4)
N1 Pt1 N2 173.04(5)
N2 Pt1 P1 92.92(4)
N2 Pt1 Cl1 87.62(4)
C13 P1 Pt1 111.41(5)
C1 P1 Pt1 113.27(5)
C1 P1 C13 104.28(7)
C1 P1 C7 111.23(7)
C7 P1 Pt1 111.91(5)
C7 P1 C13 104.11(7)
C23 N1 Pt1 121.90(11)
C19 N1 Pt1 118.51(11)
C19 N1 C23 119.31(14)
C28 N2 Pt1 120.54(11)
C28 N2 C24 119.00(14)
C24 N2 Pt1 120.39(11)
N1 C23 H23 119.2
N1 C23 C22 121.66(17)
C22 C23 H23 119.2
H14A C14 H14B 108.1
C15 C14 H14A 109.6
C15 C14 H14B 109.6
C15 C14 C13 110.41(14)
C13 C14 H14A 109.6
C13 C14 H14B 109.6
H3A C3 H3B 108.1
C4 C3 H3A 109.6
C4 C3 H3B 109.6
C4 C3 C2 110.39(14)
C2 C3 H3A 109.6
C2 C3 H3B 109.6
H8A C8 H8B 108.3
C9 C8 H8A 109.9
C9 C8 H8B 109.9
C9 C8 C7 108.71(13)
C7 C8 H8A 109.9
C7 C8 H8B 109.9
C8 C9 H9A 109.6
C8 C9 H9B 109.6
H9A C9 H9B 108.1
C10 C9 C8 110.22(13)
C10 C9 H9A 109.6
C10 C9 H9B 109.6
C22 C21 H21 120.4
C22 C21 C20 119.22(16)
C20 C21 H21 120.4
H16A C16 H16B 108.0
C17 C16 H16A 109.4
C17 C16 H16B 109.4
C17 C16 C15 111.20(14)
C15 C16 H16A 109.4
C15 C16 H16B 109.4
C3 C4 H4A 109.4
C3 C4 H4B 109.4
H4A C4 H4B 108.0
C5 C4 C3 111.14(14)
C5 C4 H4A 109.4
C5 C4 H4B 109.4
C16 C17 H17A 109.3
C16 C17 H17B 109.3
C16 C17 C18 111.56(15)
H17A C17 H17B 108.0
C18 C17 H17A 109.3
C18 C17 H17B 109.3
C17 C18 H18A 109.4
C17 C18 H18B 109.4
C17 C18 C13 110.98(14)
H18A C18 H18B 108.0
C13 C18 H18A 109.4
C13 C18 H18B 109.4
N2 C28 H28 119.2
N2 C28 C27 121.66(16)
C27 C28 H28 119.2
H12A C12 H12B 108.2
C7 C12 H12A 109.7
C7 C12 H12B 109.7
C7 C12 C11 109.82(13)
C11 C12 H12A 109.7
C11 C12 H12B 109.7
C9 C10 H10A 109.4
C9 C10 H10B 109.4
C9 C10 C11 111.18(13)
H10A C10 H10B 108.0
C11 C10 H10A 109.4
C11 C10 H10B 109.4
C23 C22 H22 120.4
C21 C22 C23 119.21(17)
C21 C22 H22 120.4
C3 C2 H2A 109.8
C3 C2 H2B 109.8
C3 C2 C1 109.48(13)
H2A C2 H2B 108.2
C1 C2 H2A 109.8
C1 C2 H2B 109.8
H6A C6 H6B 108.2
C5 C6 H6A 109.7
C5 C6 H6B 109.7
C5 C6 C1 110.01(14)
C1 C6 H6A 109.7
C1 C6 H6B 109.7
C14 C15 H15A 109.4
C14 C15 H15B 109.4
C16 C15 C14 111.10(15)
C16 C15 H15A 109.4
C16 C15 H15B 109.4
H15A C15 H15B 108.0
P1 C13 H13 107.0
C14 C13 P1 114.10(11)
C14 C13 C18 109.90(13)
C14 C13 H13 107.0
C18 C13 P1 111.40(11)
C18 C13 H13 107.0
C4 C5 C6 111.87(14)
C4 C5 H5A 109.2
C4 C5 H5B 109.2
C6 C5 H5A 109.2
C6 C5 H5B 109.2
H5A C5 H5B 107.9
P1 C1 H1 105.8
C2 C1 P1 113.67(10)
C2 C1 C6 109.10(13)
C2 C1 H1 105.8
C6 C1 P1 115.93(11)
C6 C1 H1 105.8
C25 C26 H26 120.5
C25 C26 C27 118.94(16)
C27 C26 H26 120.5
C26 C25 H25 120.4
C26 C25 C24 119.20(17)
C24 C25 H25 120.4
N1 C19 H19 119.3
N1 C19 C20 121.45(17)
C20 C19 H19 119.3
C21 C20 C19 119.15(18)
C21 C20 H20 120.4
C19 C20 H20 120.4
C28 C27 C26 119.30(17)
C28 C27 H27 120.4
C26 C27 H27 120.4
P1 C7 H7 105.2
C8 C7 P1 114.30(11)
C8 C7 H7 105.2
C12 C7 P1 117.43(11)
C12 C7 C8 108.43(12)
C12 C7 H7 105.2
N2 C24 C25 121.78(16)
N2 C24 H24 119.1
C25 C24 H24 119.1
H1A O1 H1B 109.5
H2C O2 H2D 109.5
C12 C11 H11A 109.1
C12 C11 H11B 109.1
C10 C11 C12 112.40(14)
C10 C11 H11A 109.1
C10 C11 H11B 109.1
H11A C11 H11B 107.9
H4C O4 H4D 109.5
H5C O5 H5D 109.5
H3C O3 H3D 109.5

loop_
_geom_bond_atom_site_label_1
_geom_bond_atom_site_label_2
_geom_bond_distance
Pt1 P1 2.2803(4)
Pt1 Cl1 2.3728(4)
Pt1 N1 2.0239(13)
Pt1 N2 2.0286(13)
P1 C13 1.8493(15)
P1 C1 1.8418(15)
P1 C7 1.8450(15)
N1 C23 1.348(2)
N1 C19 1.347(2)
N2 C28 1.349(2)
N2 C24 1.350(2)
C23 H23 0.9500
C23 C22 1.382(2)
C14 H14A 0.9900
C14 H14B 0.9900
C14 C15 1.530(2)
C14 C13 1.535(2)
C3 H3A 0.9900
C3 H3B 0.9900
C3 C4 1.532(2)
C3 C2 1.533(2)
C8 H8A 0.9900
C8 H8B 0.9900
C8 C9 1.532(2)
C8 C7 1.541(2)
C9 H9A 0.9900
C9 H9B 0.9900
C9 C10 1.525(2)
C21 H21 0.9500
C21 C22 1.381(3)
C21 C20 1.383(3)
C16 H16A 0.9900
C16 H16B 0.9900
C16 C17 1.520(3)
C16 C15 1.528(3)
C4 H4A 0.9900
C4 H4B 0.9900
C4 C5 1.528(2)
C17 H17A 0.9900
C17 H17B 0.9900
C17 C18 1.533(2)
C18 H18A 0.9900
C18 H18B 0.9900
C18 C13 1.537(2)
C28 H28 0.9500
C28 C27 1.384(2)
C12 H12A 0.9900
C12 H12B 0.9900
C12 C7 1.535(2)
C12 C11 1.536(2)
C10 H10A 0.9900
C10 H10B 0.9900
C10 C11 1.529(2)
C22 H22 0.9500
C2 H2A 0.9900
C2 H2B 0.9900
C2 C1 1.535(2)
C6 H6A 0.9900
C6 H6B 0.9900
C6 C5 1.534(2)
C6 C1 1.543(2)
C15 H15A 0.9900
C15 H15B 0.9900
C13 H13 1.0000
C5 H5A 0.9900
C5 H5B 0.9900
C1 H1 1.0000
C26 H26 0.9500
C26 C25 1.384(3)
C26 C27 1.386(3)
C25 H25 0.9500
C25 C24 1.384(2)
C19 H19 0.9500
C19 C20 1.387(2)
C20 H20 0.9500
C27 H27 0.9500
C7 H7 1.0000
C24 H24 0.9500
O1 H1A 0.8496
O1 H1B 0.8500
O2 H2C 0.8499
O2 H2D 0.8504
C11 H11A 0.9900
C11 H11B 0.9900
O4 H4C 0.8699
O4 H4D 0.8700
O5 H5C 0.8497
O5 H5D 0.8500
O3 H3C 0.8504
O3 H3D 0.8501

loop_
_geom_torsion_atom_site_label_1
_geom_torsion_atom_site_label_2
_geom_torsion_atom_site_label_3
_geom_torsion_atom_site_label_4
_geom_torsion
Pt1 P1 C13 C14 68.53(12)
Pt1 P1 C13 C18 -56.62(12)
Pt1 P1 C1 C2 62.20(12)
Pt1 P1 C1 C6 -170.18(10)
Pt1 P1 C7 C8 -68.40(11)
Pt1 P1 C7 C12 162.91(10)
Pt1 N1 C23 C22 -175.27(13)
Pt1 N1 C19 C20 175.44(13)
Pt1 N2 C28 C27 -178.75(13)
Pt1 N2 C24 C25 179.56(13)
N1 C23 C22 C21 0.7(3)
N1 C19 C20 C21 -0.6(3)
N2 C28 C27 C26 -2.2(3)
C23 N1 C19 C20 1.4(2)
C3 C4 C5 C6 -54.0(2)
C3 C2 C1 P1 -167.42(11)
C3 C2 C1 C6 61.51(17)
C8 C9 C10 C11 -55.63(18)
C9 C8 C7 P1 163.26(11)
C9 C8 C7 C12 -63.65(16)
C9 C10 C11 C12 52.64(19)
C16 C17 C18 C13 -55.60(19)
C4 C3 C2 C1 -59.90(18)
C17 C16 C15 C14 -55.8(2)
C17 C18 C13 P1 -175.64(12)
C17 C18 C13 C14 56.89(18)
C28 N2 C24 C25 -3.4(2)
C22 C21 C20 C19 -0.2(3)
C2 C3 C4 C5 55.81(19)
C15 C14 C13 P1 176.16(11)
C15 C14 C13 C18 -57.89(18)
C15 C16 C17 C18 54.7(2)
C13 P1 C1 C2 -176.51(11)
C13 P1 C1 C6 -48.89(13)
C13 P1 C7 C8 171.16(11)
C13 P1 C7 C12 42.46(13)
C13 C14 C15 C16 57.56(19)
C5 C6 C1 P1 170.98(11)
C5 C6 C1 C2 -59.17(17)
C1 P1 C13 C14 -53.98(13)
C1 P1 C13 C18 -179.14(11)
C1 P1 C7 C8 59.41(13)
C1 P1 C7 C12 -69.28(13)
C1 C6 C5 C4 55.7(2)
C26 C25 C24 N2 0.5(3)
C25 C26 C27 C28 -0.8(3)
C19 N1 C23 C22 -1.4(2)
C20 C21 C22 C23 0.2(3)
C27 C26 C25 C24 1.6(3)
C7 P1 C13 C14 -170.68(11)
C7 P1 C13 C18 64.16(12)
C7 P1 C1 C2 -64.87(13)
C7 P1 C1 C6 62.75(13)
C7 C8 C9 C10 61.52(17)
C7 C12 C11 C10 -55.02(19)
C24 N2 C28 C27 4.2(2)
C11 C12 C7 P1 -168.56(11)
C11 C12 C7 C8 60.02(17)
